data_4505157
loop_
_publ_author_name
'Custelcean, Radu'
'Ward, Michael D.'

_publ_section_title
;
 Chiral Discrimination in Low-Density Hydrogen-Bonded Frameworks
;
_journal_issue 6
_journal_name_full 'Crystal Growth &amp; Design'
_journal_page_first 2277
_journal_paper_doi 10.1021/cg050118x
_journal_volume 5
_journal_year 2005
_chemical_formula_sum 'C10 H15 N4 O3 S'
_chemical_formula_weight 271.32
_chemical_name_systematic
; 
 ? 
;
_space_group_IT_number 15
_symmetry_cell_setting monoclinic
_symmetry_space_group_name_Hall '-C 2yc'
_symmetry_space_group_name_H-M 'C 1 2/c 1'
_atom_sites_solution_hydrogens geom
_atom_sites_solution_primary direct
_atom_sites_solution_secondary difmap
_audit_creation_method SHELXL-97
_cell_angle_alpha 90.00
_cell_angle_beta 93.983(4)
_cell_angle_gamma 90.00
_cell_formula_units_Z 8
_cell_length_a 7.4632(15)
_cell_length_b 12.587(3)
_cell_length_c 29.788(6)
_cell_measurement_temperature 293(2)
_cell_volume 2791.5(10)
_computing_structure_refinement 'SHELXL-97 (Sheldrick, 1997)'
_computing_structure_solution 'SHELXS-97 (Sheldrick, 1990)'
_diffrn_ambient_temperature 293(2)
_diffrn_measured_fraction_theta_full 0.994
_diffrn_measured_fraction_theta_max 0.994
_diffrn_radiation_monochromator graphite
_diffrn_radiation_source 'fine-focus sealed tube'
_diffrn_radiation_type MoK\a
_diffrn_radiation_wavelength 0.71073
_diffrn_reflns_av_R_equivalents 0.0210
_diffrn_reflns_av_sigmaI/netI 0.0152
_diffrn_reflns_limit_h_max 9
_diffrn_reflns_limit_h_min -9
_diffrn_reflns_limit_k_max 16
_diffrn_reflns_limit_k_min -15
_diffrn_reflns_limit_l_max 37
_diffrn_reflns_limit_l_min -37
_diffrn_reflns_number 9698
_diffrn_reflns_theta_full 26.98
_diffrn_reflns_theta_max 26.98
_diffrn_reflns_theta_min 1.37
_exptl_absorpt_coefficient_mu 0.239
_exptl_absorpt_correction_type multi-scan
_exptl_crystal_density_diffrn 1.291
_exptl_crystal_density_method 'not measured'
_exptl_crystal_F_000 1144
_exptl_crystal_size_max 0.55
_exptl_crystal_size_mid 0.39
_exptl_crystal_size_min 0.28
_refine_diff_density_max 0.732
_refine_diff_density_min -0.877
_refine_diff_density_rms 0.065
_refine_ls_extinction_method none
_refine_ls_goodness_of_fit_ref 1.107
_refine_ls_hydrogen_treatment mixed
_refine_ls_matrix_type full
_refine_ls_number_parameters 165
_refine_ls_number_reflns 3034
_refine_ls_number_restraints 0
_refine_ls_restrained_S_all 1.107
_refine_ls_R_factor_all 0.0656
_refine_ls_R_factor_gt 0.0621
_refine_ls_shift/su_max 0.018
_refine_ls_shift/su_mean 0.001
_refine_ls_structure_factor_coef Fsqd
_refine_ls_weighting_details 'calc w=1/[\s^2^(Fo^2^)+(0.0543P)^2^+8.8117P] where P=(Fo^2^+2Fc^2^)/3'
_refine_ls_weighting_scheme calc
_refine_ls_wR_factor_gt 0.1491
_refine_ls_wR_factor_ref 0.1510
_reflns_number_gt 2851
_reflns_number_total 3034
_reflns_threshold_expression >2sigma(I)
_cod_data_source_file cg050118xsi20050330_041228.cif
_cod_data_source_block c:\mydocu~1\chem\postdoc\xray\ch3-ch~1\chiral~1\c2onc
_cod_depositor_comments
;
The following automatic conversions were performed:
'_atom_site_symetry_multiplicity' tag replaced with
'_atom_site_symmetry_multiplicity'.

Automatic conversion script
Id: cif_correct_tags 1440 2010-10-19 06:21:57Z saulius 

The following automatic conversions were performed:

'_exptl_absorpt_correction_type' value 'multiscan' changed to
'multi-scan' according to
/home/saulius/struct/CIF-dictionaries/cif_core.dic dictionary named
'cif_core.dic' version 2.4.1 from 2010-06-29.

Automatic conversion script
Id: cif_fix_values 1715 2011-07-08 13:25:40Z adriana 
;
_cod_original_cell_volume 2791.4(10)
_cod_original_sg_symbol_H-M C2/c
_cod_database_code 4505157

loop_
_symmetry_equiv_pos_as_xyz
'x, y, z'
'-x, y, -z+1/2'
'x+1/2, y+1/2, z'
'-x+1/2, y+1/2, -z+1/2'
'-x, -y, -z'
'x, -y, z-1/2'
'-x+1/2, -y+1/2, -z'
'x+1/2, -y+1/2, z-1/2'

loop_
_atom_site_label
_atom_site_type_symbol
_atom_site_fract_x
_atom_site_fract_y
_atom_site_fract_z
_atom_site_U_iso_or_equiv
_atom_site_adp_type
_atom_site_occupancy
_atom_site_symmetry_multiplicity
_atom_site_calc_flag
_atom_site_refinement_flags
S1 S 0.13050(8) 0.04579(5) 0.427300(19) 0.02708(18) Uani 1 1 d .
O1 O 0.2993(2) 0.10249(15) 0.43670(6) 0.0316(4) Uani 1 1 d .
O2 O 0.1393(2) -0.06481(15) 0.44211(6) 0.0329(4) Uani 1 1 d .
O3 O -0.0226(2) 0.10169(15) 0.44416(6) 0.0337(4) Uani 1 1 d .
C4 C 0.0903(3) 0.0420(2) 0.36796(8) 0.0283(5) Uani 1 1 d .
N2 N -0.3599(3) -0.01092(18) 0.45405(8) 0.0346(5) Uani 1 1 d .
H2A H -0.2604 0.0235 0.4539 0.042 Uiso 1 1 calc R
H2B H -0.4600 0.0230 0.4540 0.042 Uiso 1 1 calc R
N3 N -0.2052(3) -0.16873(18) 0.45437(8) 0.0330(5) Uani 1 1 d .
H3A H -0.1054 -0.1347 0.4542 0.040 Uiso 1 1 calc R
H3B H -0.2054 -0.2371 0.4545 0.040 Uiso 1 1 calc R
N1 N -0.5127(3) -0.16877(19) 0.45449(9) 0.0389(5) Uani 1 1 d .
H1A H -0.6126 -0.1347 0.4544 0.047 Uiso 1 1 calc R
H1B H -0.5124 -0.2371 0.4547 0.047 Uiso 1 1 calc R
C6 C -0.0983(4) -0.0171(2) 0.30341(9) 0.0368(6) Uani 1 1 d .
C8 C -0.3590(3) -0.1159(2) 0.45433(8) 0.0295(5) Uani 1 1 d .
C1 C 0.0177(4) 0.0341(2) 0.27533(8) 0.0355(6) Uani 1 1 d .
C5 C -0.0592(4) -0.0121(2) 0.34973(9) 0.0346(6) Uani 1 1 d .
H5 H -0.1348 -0.0457 0.3688 0.042 Uiso 1 1 calc R
C3 C 0.2062(4) 0.0916(3) 0.34044(10) 0.0459(7) Uani 1 1 d .
H3 H 0.3072 0.1273 0.3526 0.055 Uiso 1 1 calc R
C7 C -0.2633(5) -0.0774(4) 0.28531(11) 0.0611(10) Uani 1 1 d .
H7A H -0.2994 -0.1261 0.3077 0.092 Uiso 1 1 calc R
H7B H -0.2360 -0.1160 0.2588 0.092 Uiso 1 1 calc R
H7C H -0.3590 -0.0282 0.2778 0.092 Uiso 1 1 calc R
C2 C 0.1682(5) 0.0868(3) 0.29414(10) 0.0501(8) Uani 1 1 d .
H2 H 0.2455 0.1197 0.2753 0.060 Uiso 1 1 calc R
N2S N 0.3070(19) 0.2377(8) 0.1332(4) 0.299(9) Uani 1 1 d .
C3S C 0.282(4) 0.2556(15) 0.1725(5) 0.335(16) Uani 1 1 d .
C4S C 0.4171(11) 0.2157(7) 0.2028(4) 0.184(6) Uani 1 1 d .
H4S1 H 0.4734 0.1558 0.1897 0.276 Uiso 1 1 calc R
H4S2 H 0.3655 0.1941 0.2300 0.276 Uiso 1 1 calc R
H4S3 H 0.5052 0.2700 0.2096 0.276 Uiso 1 1 calc R

loop_
_atom_site_aniso_label
_atom_site_aniso_U_11
_atom_site_aniso_U_22
_atom_site_aniso_U_33
_atom_site_aniso_U_23
_atom_site_aniso_U_13
_atom_site_aniso_U_12
S1 0.0271(3) 0.0303(3) 0.0233(3) -0.0016(2) -0.0025(2) -0.0007(2)
O1 0.0283(9) 0.0345(9) 0.0310(9) -0.0038(7) -0.0053(7) -0.0018(7)
O2 0.0337(10) 0.0326(9) 0.0317(9) 0.0037(7) -0.0034(7) -0.0006(7)
O3 0.0314(9) 0.0363(10) 0.0336(10) -0.0058(8) 0.0038(7) 0.0006(8)
C4 0.0309(12) 0.0298(12) 0.0237(11) -0.0013(9) -0.0016(9) 0.0010(10)
N2 0.0289(11) 0.0310(11) 0.0436(13) 0.0001(9) -0.0003(9) 0.0000(9)
N3 0.0289(11) 0.0306(11) 0.0393(12) 0.0005(9) 0.0000(9) -0.0018(9)
N1 0.0287(11) 0.0308(11) 0.0567(15) 0.0003(10) -0.0009(10) 0.0002(9)
C6 0.0327(14) 0.0456(16) 0.0314(14) -0.0031(11) -0.0034(10) -0.0020(12)
C8 0.0304(12) 0.0334(13) 0.0242(12) 0.0000(10) -0.0017(9) -0.0013(10)
C1 0.0407(15) 0.0435(15) 0.0218(13) -0.0013(11) -0.0026(10) 0.0018(12)
C5 0.0316(13) 0.0437(15) 0.0282(13) 0.0001(11) 0.0000(10) -0.0049(11)
C3 0.0473(17) 0.0563(19) 0.0334(15) 0.0007(13) -0.0022(12) -0.0219(15)
C7 0.0496(19) 0.095(3) 0.0371(17) -0.0051(18) -0.0070(14) -0.0250(19)
C2 0.0561(19) 0.065(2) 0.0299(14) 0.0051(14) 0.0051(13) -0.0223(16)
N2S 0.382(16) 0.182(9) 0.296(13) 0.136(9) -0.249(13) -0.163(10)
C3S 0.59(4) 0.255(19) 0.186(14) -0.123(14) 0.180(19) -0.31(2)
C4S 0.134(7) 0.099(5) 0.339(17) -0.011(8) 0.161(10) -0.014(5)

loop_
_atom_type_symbol
_atom_type_description
_atom_type_scat_dispersion_real
_atom_type_scat_dispersion_imag
_atom_type_scat_source
C C 0.0033 0.0016 'International Tables Vol C Tables 4.2.6.8 and 6.1.1.4'
H H 0.0000 0.0000 'International Tables Vol C Tables 4.2.6.8 and 6.1.1.4'
N N 0.0061 0.0033 'International Tables Vol C Tables 4.2.6.8 and 6.1.1.4'
O O 0.0106 0.0060 'International Tables Vol C Tables 4.2.6.8 and 6.1.1.4'
S S 0.1246 0.1234 'International Tables Vol C Tables 4.2.6.8 and 6.1.1.4'

loop_
_geom_angle_atom_site_label_1
_geom_angle_atom_site_label_2
_geom_angle_atom_site_label_3
_geom_angle
_geom_angle_site_symmetry_3
O1 S1 O3 112.61(11) .
O1 S1 O2 112.86(11) .
O3 S1 O2 112.03(11) .
O1 S1 C4 106.77(11) .
O3 S1 C4 105.89(11) .
O2 S1 C4 106.05(12) .
C3 C4 C5 120.6(2) .
C3 C4 S1 120.7(2) .
C5 C4 S1 118.7(2) .
C5 C6 C1 118.4(3) .
C5 C6 C7 119.0(3) .
C1 C6 C7 122.6(3) .
N2 C8 N3 120.4(2) .
N2 C8 N1 119.8(2) .
N3 C8 N1 119.8(2) .
C2 C1 C6 119.6(2) .
C2 C1 C1 118.8(3) 2
C6 C1 C1 121.5(3) 2
C4 C5 C6 121.2(3) .
C4 C3 C2 118.5(3) .
C1 C2 C3 121.6(3) .
N2S C3S C4S 114(2) .

loop_
_geom_bond_atom_site_label_1
_geom_bond_atom_site_label_2
_geom_bond_distance
_geom_bond_site_symmetry_2
S1 O1 1.4580(18) .
S1 O3 1.4601(19) .
S1 O2 1.4604(19) .
S1 C4 1.773(2) .
C4 C3 1.381(4) .
C4 C5 1.385(4) .
N2 C8 1.322(3) .
N3 C8 1.326(3) .
N1 C8 1.326(3) .
C6 C5 1.392(4) .
C6 C1 1.402(4) .
C6 C7 1.513(4) .
C1 C2 1.389(4) .
C1 C1 1.514(5) 2
C3 C2 1.390(4) .
N2S C3S 1.219(18) .
C3S C4S 1.40(3) .
